data_1508464
loop_
_publ_author_name
'Kato, Reizo'
'Hengbo, Cui'

_publ_section_title
;
 Cation Dependence of Crystal Structure and Band Parameters in a Series of
 Molecular Conductors, beta'-(Cation)[Pd(dmit)2]2 (dmit =
 1,3-dithiole-2-thione-4,5-dithiolate)
;
_journal_issue 3
_journal_name_full Crystals
_journal_page_first 861
_journal_page_last 874
_journal_paper_doi 10.3390/cryst2030861
_journal_volume 2
_journal_year 2012
_chemical_formula_moiety '(C4 H12 As), 2(C3 Pd S10)'
_chemical_formula_sum 'C16 H12 As Pd2 S20'
_chemical_formula_weight 1133.19
_space_group_IT_number 15
_symmetry_cell_setting monoclinic
_symmetry_Int_Tables_number 15
_symmetry_space_group_name_Hall '-C 2yc'
_symmetry_space_group_name_H-M 'C 1 2/c 1'
_cell_angle_alpha 90.0000
_cell_angle_beta 97.793(3)
_cell_angle_gamma 90.0000
_cell_formula_units_Z 4
_cell_length_a 14.383(4)
_cell_length_b 6.3691(15)
_cell_length_c 36.672(9)
_cell_measurement_reflns_used 4374
_cell_measurement_temperature 296(2)
_cell_measurement_theta_max 31.3
_cell_measurement_theta_min 2.2
_cell_volume 3328.4(15)
_computing_cell_refinement CrystalClear
_computing_data_collection CrystalClear
_computing_data_reduction CrystalStructure
_computing_publication_material 'CrystalStructure 3.8'
_computing_structure_refinement 'SHELXL-97 (Sheldrick, 1997)'
_computing_structure_solution SIR92
_diffrn_ambient_temperature 296(2)
_diffrn_detector_area_resol_mean 7.31
_diffrn_measured_fraction_theta_full 0.973
_diffrn_measured_fraction_theta_max 0.973
_diffrn_measurement_device_type 'Rigaku Mercury'
_diffrn_measurement_method \w
_diffrn_radiation_type 'Mo K\a'
_diffrn_radiation_wavelength 0.71075
_diffrn_reflns_av_R_equivalents 0.043
_diffrn_reflns_limit_h_max 20
_diffrn_reflns_limit_h_min -20
_diffrn_reflns_limit_k_max 8
_diffrn_reflns_limit_k_min -8
_diffrn_reflns_limit_l_max 51
_diffrn_reflns_limit_l_min -51
_diffrn_reflns_number 16035
_diffrn_reflns_theta_full 30.02
_diffrn_reflns_theta_max 30.02
_exptl_absorpt_coefficient_mu 3.338
_exptl_absorpt_correction_T_max 0.5549
_exptl_absorpt_correction_T_min 0.5549
_exptl_absorpt_correction_type empirical
_exptl_crystal_colour black
_exptl_crystal_density_diffrn 2.261
_exptl_crystal_density_method 'not measured'
_exptl_crystal_description platelet
_exptl_crystal_F_000 2212.00
_exptl_crystal_size_max 0.23
_exptl_crystal_size_mid 0.20
_exptl_crystal_size_min 0.04
_refine_diff_density_max 0.77
_refine_diff_density_min -0.68
_refine_ls_extinction_method none
_refine_ls_goodness_of_fit_ref 1.060
_refine_ls_hydrogen_treatment refall
_refine_ls_number_parameters 178
_refine_ls_number_reflns 4714
_refine_ls_R_factor_gt 0.0310
_refine_ls_shift/su_max 0.0010
_refine_ls_structure_factor_coef Fsqd
_refine_ls_weighting_details 'w = 1/[\s^2^(Fo^2^)+(0.0150P)^2^+0.0000P] where P=(Fo^2^+2Fc^2^)/3'
_refine_ls_weighting_scheme calc
_refine_ls_wR_factor_ref 0.0670
_reflns_number_gt 4006
_reflns_number_total 4714
_reflns_threshold_expression F^2^>2.0\s(F^2^)
_cod_data_source_file C16H12AsPd2S20_C2_c_Me4AsPddmit22_crystals-02-00861-s001_DC199.cif
_cod_data_source_block '__607_Me4As_110813'
_cod_original_cell_volume 3328.4(14)
_cod_original_formula_sum 'C16 H12 As Pd2 S20 '
_cod_database_code 1508464

loop_
_symmetry_equiv_pos_site_id
_symmetry_equiv_pos_as_xyz
1 +X,+Y,+Z
2 -X,+Y,1/2-Z
3 -X,-Y,-Z
4 +X,-Y,1/2+Z
5 1/2+X,1/2+Y,+Z
6 1/2-X,1/2+Y,1/2-Z
7 1/2-X,1/2-Y,-Z
8 1/2+X,1/2-Y,1/2+Z

loop_
_atom_site_label
_atom_site_type_symbol
_atom_site_fract_x
_atom_site_fract_y
_atom_site_fract_z
_atom_site_U_iso_or_equiv
_atom_site_adp_type
_atom_site_occupancy
_atom_site_symmetry_multiplicity
_atom_site_calc_flag
_atom_site_refinement_flags
Pd(1) Pd 0.850700(13) 0.17439(3) 0.518652(5) 0.02406(5) Uani 1.00 1 d .
As(1) As 1.0000 0.78286(7) 0.7500 0.04031(12) Uani 1.00 2 d S
S(1) S 0.86476(5) 0.47813(10) 0.553151(19) 0.02911(14) Uani 1.00 1 d .
S(2) S 0.79207(5) 0.00111(10) 0.565749(19) 0.03046(14) Uani 1.00 1 d .
S(3) S 0.91857(5) 0.33972(11) 0.47312(2) 0.03117(14) Uani 1.00 1 d .
S(4) S 0.84586(5) -0.13355(10) 0.485859(19) 0.03049(14) Uani 1.00 1 d .
S(5) S 0.82755(5) 0.56338(12) 0.63063(2) 0.03731(17) Uani 1.00 1 d .
S(6) S 0.76381(5) 0.14125(12) 0.64134(2) 0.03714(16) Uani 1.00 1 d .
S(7) S 0.96688(5) 0.18506(11) 0.40089(2) 0.03427(15) Uani 1.00 1 d .
S(8) S 0.90497(5) -0.23882(11) 0.41280(2) 0.03331(15) Uani 1.00 1 d .
S(9) S 0.77061(6) 0.44547(15) 0.70297(2) 0.0544(2) Uani 1.00 1 d .
S(10) S 0.97213(6) -0.13749(15) 0.34238(2) 0.0502(2) Uani 1.00 1 d .
C(1) C 0.82756(17) 0.3951(4) 0.59285(7) 0.0268(5) Uani 1.00 1 d .
C(2) C 0.79723(17) 0.1942(4) 0.59820(7) 0.0277(5) Uani 1.00 1 d .
C(3) C 0.92266(16) 0.1423(4) 0.44229(7) 0.0255(5) Uani 1.00 1 d .
C(4) C 0.89207(16) -0.0598(3) 0.44786(7) 0.0246(5) Uani 1.00 1 d .
C(5) C 0.78666(18) 0.3871(4) 0.66039(8) 0.0354(6) Uani 1.00 1 d .
C(6) C 0.94910(17) -0.0668(4) 0.38329(7) 0.0303(6) Uani 1.00 1 d .
C(7) C 0.8973(2) 0.9595(5) 0.73182(10) 0.0610(10) Uani 1.00 1 d .
C(8) C 1.0364(2) 0.6118(5) 0.71235(10) 0.0577(9) Uani 1.00 1 d .
H(1) H 0.9207 1.0897 0.7235 0.073 Uiso 1.00 1 c R
H(2) H 0.8600 0.9867 0.7511 0.073 Uiso 1.00 1 c R
H(3) H 0.8595 0.8912 0.7117 0.073 Uiso 1.00 1 c R
H(4) H 1.0021 0.4822 0.7113 0.069 Uiso 1.00 1 c R
H(5) H 1.1024 0.5829 0.7174 0.069 Uiso 1.00 1 c R
H(6) H 1.0233 0.6832 0.6892 0.069 Uiso 1.00 1 c R

loop_
_atom_site_aniso_label
_atom_site_aniso_U_11
_atom_site_aniso_U_22
_atom_site_aniso_U_33
_atom_site_aniso_U_12
_atom_site_aniso_U_13
_atom_site_aniso_U_23
Pd(1) 0.02839(11) 0.02408(12) 0.01980(11) -0.00258(8) 0.00355(8) -0.00225(8)
As(1) 0.0514(2) 0.0356(2) 0.0341(2) 0.0000 0.0062(2) 0.0000
S(1) 0.0373(3) 0.0261(3) 0.0244(3) -0.0053(2) 0.0058(2) -0.0032(2)
S(2) 0.0414(3) 0.0265(3) 0.0242(3) -0.0051(2) 0.0069(2) -0.0016(2)
S(3) 0.0413(3) 0.0267(3) 0.0267(3) -0.0088(2) 0.0086(2) -0.0039(2)
S(4) 0.0446(3) 0.0243(3) 0.0239(3) -0.0062(2) 0.0097(2) -0.0022(2)
S(5) 0.0505(4) 0.0354(4) 0.0258(3) 0.0014(3) 0.0044(3) -0.0080(3)
S(6) 0.0432(4) 0.0453(4) 0.0237(3) -0.0056(3) 0.0076(3) -0.0004(3)
S(7) 0.0433(3) 0.0345(3) 0.0273(3) -0.0045(3) 0.0130(3) 0.0006(3)
S(8) 0.0447(4) 0.0284(3) 0.0281(3) -0.0008(3) 0.0095(3) -0.0052(2)
S(9) 0.0635(5) 0.0745(6) 0.0273(4) 0.0019(4) 0.0140(3) -0.0119(4)
S(10) 0.0661(5) 0.0587(5) 0.0291(4) 0.0058(4) 0.0181(3) -0.0074(3)
C(1) 0.0254(11) 0.0320(14) 0.0220(13) 0.0027(10) -0.0003(9) -0.0031(10)
C(2) 0.0258(12) 0.0344(15) 0.0230(13) 0.0026(10) 0.0033(10) -0.0013(11)
C(3) 0.0233(11) 0.0323(14) 0.0211(12) 0.0009(10) 0.0039(9) -0.0002(10)
C(4) 0.0257(11) 0.0271(13) 0.0207(13) 0.0006(9) 0.0018(9) -0.0023(10)
C(5) 0.0310(13) 0.0472(17) 0.0275(15) 0.0053(12) 0.0024(11) -0.0048(13)
C(6) 0.0271(12) 0.0385(15) 0.0253(14) 0.0035(11) 0.0032(10) -0.0018(12)
C(7) 0.067(2) 0.066(2) 0.053(2) 0.0181(19) 0.0185(19) 0.024(2)
C(8) 0.067(2) 0.058(2) 0.047(2) 0.0055(18) 0.0029(18) -0.0132(18)

loop_
_atom_type_symbol
_atom_type_description
_atom_type_scat_dispersion_real
_atom_type_scat_dispersion_imag
_atom_type_scat_source
S S 0.125 0.123
;
International Tables for Crystallography
(1992, Vol. C, Tables 4.2.6.8 and 6.1.1.4)
;
Pd Pd -0.999 1.007
;
International Tables for Crystallography
(1992, Vol. C, Tables 4.2.6.8 and 6.1.1.4)
;
As As 0.050 2.006
;
International Tables for Crystallography
(1992, Vol. C, Tables 4.2.6.8 and 6.1.1.4)
;
C C 0.003 0.002
;
International Tables for Crystallography
(1992, Vol. C, Tables 4.2.6.8 and 6.1.1.4)
;
H H 0.000 0.000
;
International Tables for Crystallography
(1992, Vol. C, Table 6.1.1.4)
;

loop_
_geom_angle_atom_site_label_1
_geom_angle_atom_site_label_2
_geom_angle_atom_site_label_3
_geom_angle
_geom_angle_publ_flag
_geom_angle_site_symmetry_1
_geom_angle_site_symmetry_3
S(1) Pd(1) S(2) 90.25(2) yes . .
S(1) Pd(1) S(3) 90.00(2) yes . .
S(1) Pd(1) S(4) 176.49(2) yes . .
S(2) Pd(1) S(3) 176.35(2) yes . .
S(2) Pd(1) S(4) 89.73(2) yes . .
S(3) Pd(1) S(4) 89.80(2) yes . .
C(7) As(1) C(7) 107.55(14) yes . 2_756
C(7) As(1) C(8) 111.35(15) yes . .
C(7) As(1) C(8) 108.55(15) yes . 2_756
C(7) As(1) C(8) 108.55(15) yes 2_756 .
C(7) As(1) C(8) 111.35(15) yes 2_756 2_756
C(8) As(1) C(8) 109.50(16) yes . 2_756
Pd(1) S(1) C(1) 101.20(9) yes . .
Pd(1) S(2) C(2) 101.06(9) yes . .
Pd(1) S(3) C(3) 101.58(9) yes . .
Pd(1) S(4) C(4) 101.95(8) yes . .
C(1) S(5) C(5) 97.98(13) yes . .
C(2) S(6) C(5) 97.50(13) yes . .
C(3) S(7) C(6) 97.27(12) yes . .
C(4) S(8) C(6) 97.60(12) yes . .
S(1) C(1) S(5) 121.33(15) yes . .
S(1) C(1) C(2) 123.7(2) yes . .
S(5) C(1) C(2) 115.0(2) yes . .
S(2) C(2) S(6) 120.07(15) yes . .
S(2) C(2) C(1) 123.8(2) yes . .
S(6) C(2) C(1) 116.14(19) yes . .
S(3) C(3) S(7) 120.90(15) yes . .
S(3) C(3) C(4) 123.4(2) yes . .
S(7) C(3) C(4) 115.73(19) yes . .
S(4) C(4) S(8) 121.22(14) yes . .
S(4) C(4) C(3) 123.3(2) yes . .
S(8) C(4) C(3) 115.51(19) yes . .
S(5) C(5) S(6) 113.38(16) yes . .
S(5) C(5) S(9) 123.75(18) yes . .
S(6) C(5) S(9) 122.88(18) yes . .
S(7) C(6) S(8) 113.77(15) yes . .
S(7) C(6) S(10) 123.74(16) yes . .
S(8) C(6) S(10) 122.49(16) yes . .
As(1) C(7) H(1) 109.5 no . .
As(1) C(7) H(2) 109.5 no . .
As(1) C(7) H(3) 109.5 no . .
H(1) C(7) H(2) 109.5 no . .
H(1) C(7) H(3) 109.5 no . .
H(2) C(7) H(3) 109.5 no . .
As(1) C(8) H(4) 109.5 no . .
As(1) C(8) H(5) 109.5 no . .
As(1) C(8) H(6) 109.5 no . .
H(4) C(8) H(5) 109.5 no . .
H(4) C(8) H(6) 109.5 no . .
H(5) C(8) H(6) 109.5 no . .

loop_
_geom_bond_atom_site_label_1
_geom_bond_atom_site_label_2
_geom_bond_distance
_geom_bond_publ_flag
_geom_bond_site_symmetry_2
Pd(1) S(1) 2.3053(6) yes .
Pd(1) S(2) 2.3037(7) yes .
Pd(1) S(3) 2.3004(7) yes .
Pd(1) S(4) 2.2967(6) yes .
As(1) C(7) 1.904(3) yes .
As(1) C(7) 1.904(3) yes 2_756
As(1) C(8) 1.888(3) yes .
As(1) C(8) 1.888(3) yes 2_756
S(1) C(1) 1.702(2) yes .
S(2) C(2) 1.706(2) yes .
S(3) C(3) 1.697(2) yes .
S(4) C(4) 1.690(2) yes .
S(5) C(1) 1.752(2) yes .
S(5) C(5) 1.724(3) yes .
S(6) C(2) 1.748(2) yes .
S(6) C(5) 1.728(3) yes .
S(7) C(3) 1.745(2) yes .
S(7) C(6) 1.735(2) yes .
S(8) C(4) 1.747(2) yes .
S(8) C(6) 1.721(2) yes .
S(9) C(5) 1.651(3) yes .
S(10) C(6) 1.643(2) yes .
C(1) C(2) 1.374(3) yes .
C(3) C(4) 1.384(3) yes .
C(7) H(1) 0.960 no .
C(7) H(2) 0.960 no .
C(7) H(3) 0.960 no .
C(8) H(4) 0.960 no .
C(8) H(5) 0.960 no .
C(8) H(6) 0.960 no .

loop_
_geom_contact_atom_site_label_1
_geom_contact_atom_site_label_2
_geom_contact_distance
_geom_contact_site_symmetry_2
Pd(1) Pd(1) 3.1805(2) 7_656
S(1) S(2) 3.5401(9) 1_565
S(1) S(3) 3.5778(10) 3_766
S(1) S(4) 3.4783(9) 1_565
S(1) S(4) 3.3209(9) 7_656
S(1) S(7) 3.4928(9) 3_766
S(2) S(1) 3.5401(9) 1_545
S(2) S(3) 3.3268(9) 7_656
S(2) S(4) 3.4612(9) 7_646
S(2) S(8) 3.4708(10) 7_646
S(3) S(1) 3.5778(10) 3_766
S(3) S(2) 3.3268(9) 7_656
S(3) S(3) 3.5057(9) 3_766
S(3) S(4) 3.5636(9) 1_565
S(3) S(8) 3.4669(10) 1_565
S(4) S(1) 3.4783(9) 1_545
S(4) S(1) 3.3209(9) 7_656
S(4) S(2) 3.4612(9) 7_646
S(4) S(3) 3.5636(9) 1_545
S(4) S(4) 3.4141(10) 7_646
S(7) S(1) 3.4928(9) 3_766
S(8) S(2) 3.4708(10) 7_646
S(8) S(3) 3.4669(10) 1_545
C(1) C(4) 3.468(3) 7_656
C(2) C(3) 3.467(3) 7_656
C(3) C(2) 3.467(3) 7_656
C(4) C(1) 3.468(3) 7_656
S(5) H(6) 3.388 .
S(6) H(1) 3.526 1_545
S(6) H(3) 3.182 1_545
S(7) H(6) 3.429 3_766
S(9) H(1) 3.150 1_545
S(9) H(2) 3.562 1_545
S(9) H(2) 2.701 6_646
S(9) H(3) 3.112 .
S(9) H(4) 3.310 .
S(9) H(5) 3.343 2_756
S(9) H(5) 3.437 5_445
S(10) H(1) 3.052 3_766
S(10) H(4) 3.005 3_756
S(10) H(6) 3.120 3_766
C(5) H(1) 3.384 1_545
C(5) H(4) 3.447 .
H(1) S(6) 3.526 1_565
H(1) S(9) 3.150 1_565
H(1) S(10) 3.052 3_766
H(1) C(5) 3.384 1_565
H(1) H(4) 2.822 1_565
H(1) H(4) 3.533 2_766
H(2) S(9) 3.562 1_565
H(2) S(9) 2.701 6_656
H(3) S(6) 3.182 1_565
H(3) S(9) 3.112 .
H(4) S(9) 3.310 .
H(4) S(10) 3.005 3_756
H(4) C(5) 3.447 .
H(4) H(1) 2.822 1_545
H(4) H(1) 3.533 2_746
H(5) S(9) 3.343 2_756
H(5) S(9) 3.437 5_555
H(6) S(5) 3.388 .
H(6) S(7) 3.429 3_766
H(6) S(10) 3.120 3_766

loop_
_geom_torsion_atom_site_label_1
_geom_torsion_atom_site_label_2
_geom_torsion_atom_site_label_3
_geom_torsion_atom_site_label_4
_geom_torsion
S(1) Pd(1) S(2) C(2) -1.82(8)
S(2) Pd(1) S(1) C(1) 1.69(8)
S(1) Pd(1) S(3) C(3) 177.74(8)
S(3) Pd(1) S(1) C(1) -174.67(8)
S(1) Pd(1) S(4) C(4) -87.7(4)
S(4) Pd(1) S(1) C(1) -88.0(4)
S(2) Pd(1) S(3) C(3) 83.9(4)
S(3) Pd(1) S(2) C(2) 92.0(4)
S(2) Pd(1) S(4) C(4) -177.38(8)
S(4) Pd(1) S(2) C(2) 174.66(8)
S(3) Pd(1) S(4) C(4) -1.00(8)
S(4) Pd(1) S(3) C(3) 1.24(8)
Pd(1) S(1) C(1) S(5) 177.59(12)
Pd(1) S(1) C(1) C(2) -1.2(2)
Pd(1) S(2) C(2) S(6) -177.66(12)
Pd(1) S(2) C(2) C(1) 1.7(2)
Pd(1) S(3) C(3) S(7) 178.62(11)
Pd(1) S(3) C(3) C(4) -1.4(2)
Pd(1) S(4) C(4) S(8) -180.00(11)
Pd(1) S(4) C(4) C(3) 0.5(2)
C(1) S(5) C(5) S(6) -0.72(16)
C(1) S(5) C(5) S(9) 179.27(17)
C(5) S(5) C(1) S(1) -178.58(15)
C(5) S(5) C(1) C(2) 0.4(2)
C(2) S(6) C(5) S(5) 0.79(16)
C(2) S(6) C(5) S(9) -179.21(17)
C(5) S(6) C(2) S(2) 178.88(15)
C(5) S(6) C(2) C(1) -0.6(2)
C(3) S(7) C(6) S(8) -2.96(15)
C(3) S(7) C(6) S(10) 177.21(16)
C(6) S(7) C(3) S(3) -178.92(14)
C(6) S(7) C(3) C(4) 1.11(19)
C(4) S(8) C(6) S(7) 3.45(15)
C(4) S(8) C(6) S(10) -176.72(16)
C(6) S(8) C(4) S(4) 177.68(14)
C(6) S(8) C(4) C(3) -2.77(19)
S(1) C(1) C(2) S(2) -0.4(3)
S(1) C(1) C(2) S(6) 179.05(13)
S(5) C(1) C(2) S(2) -179.28(13)
S(5) C(1) C(2) S(6) 0.1(2)
S(3) C(3) C(4) S(4) 0.7(3)
S(3) C(3) C(4) S(8) -178.85(13)
S(7) C(3) C(4) S(4) -179.35(13)
S(7) C(3) C(4) S(8) 1.1(2)
